data_4302800
loop_
_publ_author_name
'Ming-Hua Zeng'
'Sheng Hu'
'Qing Chen'
'Gang Xie'
'Qi Shuai'
'Sheng-Li Gao'

_publ_contact_author 'prof.MING HUA ZENG '
_publ_contact_author_email ZMH@MAIBOX.GXNU.EDU.CN
_publ_section_title
;
Apical Ligand Substitution, Shape Recognition, Vapor-Adsorption Phenomenon,
and Microcalorimetry for a Pillared Bilayer Porous Framework That Shrinks
or Expands in Crystal-to-Crystal Manners upon Change in the Cobalt(II)
Coordination Environment
;
_journal_name_full 'Inorganic Chemistry'
_journal_page_first 7070
_journal_page_last 7079
_journal_paper_doi 10.1021/ic801794e
_journal_volume 48
_journal_year 2009
_chemical_formula_moiety 'C13 H11 Co N2 O5, 2(H2 O)'
_chemical_formula_sum 'C13 H15 Co N2 O7'
_chemical_formula_weight 370.20
_chemical_name_systematic
; 
 ? 
;
_space_group_IT_number 14
_symmetry_cell_setting monoclinic
_symmetry_space_group_name_Hall '-P 2ybc'
_symmetry_space_group_name_H-M 'P 1 21/c 1'
_atom_sites_solution_hydrogens geom
_atom_sites_solution_primary direct
_atom_sites_solution_secondary difmap
_audit_creation_method SHELXL-97
_cell_angle_alpha 90.00
_cell_angle_beta 106.480(3)
_cell_angle_gamma 90.00
_cell_formula_units_Z 4
_cell_length_a 12.5619(19)
_cell_length_b 7.6752(12)
_cell_length_c 15.897(2)
_cell_measurement_temperature 293(2)
_cell_volume 1469.7(4)
_computing_cell_refinement 'Bruker SMART'
_computing_data_collection 'Bruker SMART'
_computing_data_reduction 'Bruker SAINT'
_computing_molecular_graphics 'Bruker SHELXTL'
_computing_publication_material 'Bruker SHELXTL'
_computing_structure_refinement 'SHELXL-97 (Sheldrick, 1997)'
_computing_structure_solution 'SHELXS-97 (Sheldrick, 1990)'
_diffrn_ambient_temperature 293(2)
_diffrn_measured_fraction_theta_full 0.984
_diffrn_measured_fraction_theta_max 0.984
_diffrn_measurement_device_type 'CCD area detector'
_diffrn_measurement_method 'phi and omega scans'
_diffrn_radiation_monochromator graphite
_diffrn_radiation_source 'fine-focus sealed tube'
_diffrn_radiation_type MoK\a
_diffrn_radiation_wavelength 0.71073
_diffrn_reflns_av_R_equivalents 0.0276
_diffrn_reflns_av_sigmaI/netI 0.0457
_diffrn_reflns_limit_h_max 14
_diffrn_reflns_limit_h_min -15
_diffrn_reflns_limit_k_max 9
_diffrn_reflns_limit_k_min -9
_diffrn_reflns_limit_l_max 13
_diffrn_reflns_limit_l_min -19
_diffrn_reflns_number 5709
_diffrn_reflns_theta_full 26.00
_diffrn_reflns_theta_max 26.00
_diffrn_reflns_theta_min 2.67
_exptl_absorpt_coefficient_mu 1.207
_exptl_absorpt_correction_T_max 0.8888
_exptl_absorpt_correction_T_min 0.7604
_exptl_absorpt_correction_type multi-scan
_exptl_absorpt_process_details SADABS
_exptl_crystal_colour red
_exptl_crystal_density_diffrn 1.673
_exptl_crystal_density_method 'not measured'
_exptl_crystal_description block
_exptl_crystal_F_000 760
_exptl_crystal_size_max 0.24
_exptl_crystal_size_mid 0.12
_exptl_crystal_size_min 0.10
_refine_diff_density_max 0.689
_refine_diff_density_min -0.635
_refine_diff_density_rms 0.104
_refine_ls_extinction_method none
_refine_ls_goodness_of_fit_ref 1.094
_refine_ls_hydrogen_treatment constr
_refine_ls_matrix_type full
_refine_ls_number_parameters 208
_refine_ls_number_reflns 2847
_refine_ls_number_restraints 21
_refine_ls_restrained_S_all 1.128
_refine_ls_R_factor_all 0.0787
_refine_ls_R_factor_gt 0.0618
_refine_ls_shift/su_max 0.000
_refine_ls_shift/su_mean 0.000
_refine_ls_structure_factor_coef Fsqd
_refine_ls_weighting_details 'calc w=1/[\s^2^(Fo^2^)+(0.0604P)^2^+4.3204P] where P=(Fo^2^+2Fc^2^)/3'
_refine_ls_weighting_scheme calc
_refine_ls_wR_factor_gt 0.1368
_refine_ls_wR_factor_ref 0.1447
_reflns_number_gt 2337
_reflns_number_total 2847
_reflns_threshold_expression >2sigma(I)
_cod_data_source_file ic801794e_si_002_05.cif
_cod_data_source_block 1''''
_cod_depositor_comments
;
The following automatic conversions were performed:
'_symmetry_cell_setting' value 'Monoclinic' changed to 'monoclinic'
according to '/home/saulius/struct/CIF-dictionaries/cif_core.dic'
dictionary named 'cif_core.dic' version 2.4.1 from 2010-06-29.

Automatic conversion script
Id: cif_fix_enum 1527 2010-12-29 10:47:43Z saulius 
;
_cod_original_cell_volume 1469.8(4)
_cod_database_code 4302800

loop_
_symmetry_equiv_pos_as_xyz
'x, y, z'
'-x, y+1/2, -z+1/2'
'-x, -y, -z'
'x, -y-1/2, z-1/2'

loop_
_atom_site_label
_atom_site_type_symbol
_atom_site_fract_x
_atom_site_fract_y
_atom_site_fract_z
_atom_site_U_iso_or_equiv
_atom_site_adp_type
_atom_site_occupancy
_atom_site_symmetry_multiplicity
_atom_site_calc_flag
_atom_site_refinement_flags
_atom_site_disorder_assembly
_atom_site_disorder_group
Co1 Co 0.30373(5) 0.49116(8) 0.17843(4) 0.0193(2) Uani 1 1 d . . .
O1 O 0.3696(3) 0.2456(4) 0.1814(2) 0.0263(8) Uani 1 1 d . . .
O2 O 0.2950(3) 0.3372(4) 0.0477(2) 0.0308(8) Uani 1 1 d . . .
O3 O 0.3295(3) -0.0547(4) -0.19619(19) 0.0291(8) Uani 1 1 d . . .
O4 O 0.3730(3) -0.3353(4) -0.1700(2) 0.0318(8) Uani 1 1 d . . .
O1W O 0.1641(3) 0.3399(5) 0.2052(2) 0.0422(10) Uani 1 1 d . . .
H1W1 H 0.2097 0.2953 0.2503 0.063 Uiso 1 1 d R . .
H1W2 H 0.1078 0.3774 0.2192 0.063 Uiso 1 1 d R . .
N1 N 0.4530(3) -0.3885(5) 0.1619(2) 0.0193(8) Uani 1 1 d . . .
H1A H 0.4566 -0.3685 0.2158 0.023 Uiso 1 1 calc R . .
H1B H 0.4655 -0.4915 0.1457 0.023 Uiso 1 1 calc R . .
N2 N 0.1847(3) 0.6706(5) 0.1112(2) 0.0249(9) Uani 1 1 d . . .
C1 C 0.3690(4) 0.0478(5) 0.0668(3) 0.0181(9) Uani 1 1 d . . .
C2 C 0.3531(4) 0.0156(6) -0.0225(3) 0.0215(9) Uani 1 1 d . . .
H2 H 0.3281 0.1041 -0.0632 0.026 Uiso 1 1 calc R . .
C3 C 0.3745(4) -0.1483(6) -0.0500(3) 0.0178(9) Uani 1 1 d . . .
C4 C 0.4110(4) -0.2814(6) 0.0104(3) 0.0193(9) Uani 1 1 d . . .
H4 H 0.4253 -0.3913 -0.0085 0.023 Uiso 1 1 calc R . .
C5 C 0.4261(4) -0.2504(6) 0.0991(3) 0.0167(9) Uani 1 1 d . . .
C6 C 0.4061(4) -0.0853(6) 0.1264(3) 0.0195(9) Uani 1 1 d . . .
H6 H 0.4180 -0.0636 0.1859 0.023 Uiso 1 1 calc R . .
C7 C 0.3435(4) 0.2196(6) 0.0992(3) 0.0223(10) Uani 1 1 d . . .
C8 C 0.3591(4) -0.1848(6) -0.1462(3) 0.0201(10) Uani 1 1 d . . .
C9 C 0.1721(5) 0.8182(8) 0.1489(3) 0.0481(17) Uani 1 1 d . . .
H9 H 0.2138 0.8358 0.2068 0.058 Uiso 1 1 calc R . .
C10 C 0.1001(5) 0.9495(8) 0.1076(4) 0.0489(17) Uani 1 1 d . . .
H10 H 0.0948 1.0512 0.1379 0.059 Uiso 1 1 calc R . .
C11 C 0.0377(5) 0.9303(7) 0.0234(3) 0.0413(12) Uani 1 1 d U . .
C12 C 0.0539(6) 0.7778(8) -0.0167(4) 0.0568(13) Uani 1 1 d U . .
H12 H 0.0150 0.7582 -0.0751 0.068 Uiso 1 1 calc R . .
C13 C 0.1270(6) 0.6544(8) 0.0286(4) 0.0587(15) Uani 1 1 d U . .
H13 H 0.1361 0.5533 -0.0009 0.070 Uiso 1 1 calc R . .
O2W O 0.2318(4) 0.1005(5) 0.3603(3) 0.0493(11) Uani 1 1 d . . .
H2W1 H 0.2855 0.0431 0.3518 0.074 Uiso 1 1 d R . .
H2W2 H 0.2461 0.1274 0.4142 0.074 Uiso 1 1 d R . .
O3W O 0.0099(8) 0.0420(14) 0.2861(6) 0.179(4) Uani 1 1 d U . .
H3W1 H -0.0127 0.0546 0.2308 0.268 Uiso 1 1 d R . .
H3W2 H 0.0603 0.1164 0.3080 0.268 Uiso 1 1 d R . .

loop_
_atom_site_aniso_label
_atom_site_aniso_U_11
_atom_site_aniso_U_22
_atom_site_aniso_U_33
_atom_site_aniso_U_23
_atom_site_aniso_U_13
_atom_site_aniso_U_12
Co1 0.0292(4) 0.0145(3) 0.0125(3) -0.0004(2) 0.0030(2) 0.0058(3)
O1 0.042(2) 0.0186(16) 0.0175(16) -0.0027(13) 0.0070(14) 0.0025(15)
O2 0.045(2) 0.0183(17) 0.0256(17) -0.0005(14) 0.0039(15) 0.0111(16)
O3 0.045(2) 0.0274(18) 0.0146(15) 0.0052(14) 0.0073(14) 0.0038(16)
O4 0.052(2) 0.028(2) 0.0142(15) -0.0040(14) 0.0088(15) 0.0062(17)
O1W 0.042(2) 0.042(2) 0.038(2) -0.0013(18) 0.0048(17) -0.0045(19)
N1 0.035(2) 0.0127(18) 0.0096(16) -0.0002(14) 0.0054(15) 0.0026(16)
N2 0.028(2) 0.022(2) 0.0210(19) 0.0016(16) 0.0015(16) 0.0056(18)
C1 0.021(2) 0.014(2) 0.020(2) -0.0036(16) 0.0067(18) 0.0003(17)
C2 0.029(2) 0.018(2) 0.016(2) 0.0046(18) 0.0044(17) -0.002(2)
C3 0.021(2) 0.020(2) 0.014(2) -0.0023(17) 0.0086(17) -0.0016(19)
C4 0.025(2) 0.016(2) 0.017(2) -0.0009(17) 0.0063(18) 0.0036(19)
C5 0.018(2) 0.018(2) 0.012(2) 0.0032(17) 0.0020(16) 0.0020(18)
C6 0.028(2) 0.018(2) 0.013(2) -0.0009(17) 0.0059(18) -0.0021(19)
C7 0.030(3) 0.014(2) 0.023(2) 0.0003(18) 0.0066(19) 0.0008(19)
C8 0.020(2) 0.027(3) 0.014(2) -0.0017(18) 0.0070(17) -0.001(2)
C9 0.067(4) 0.041(3) 0.024(3) -0.009(2) -0.008(3) 0.027(3)
C10 0.062(4) 0.036(3) 0.034(3) -0.012(2) -0.011(3) 0.027(3)
C11 0.055(3) 0.034(2) 0.025(2) -0.0035(19) -0.005(2) 0.020(2)
C12 0.075(3) 0.044(2) 0.032(2) -0.0095(19) -0.016(2) 0.030(2)
C13 0.079(3) 0.043(3) 0.035(2) -0.011(2) -0.016(2) 0.033(2)
O2W 0.061(3) 0.042(2) 0.039(2) -0.0051(19) 0.005(2) 0.007(2)
O3W 0.134(6) 0.253(9) 0.160(7) 0.014(6) 0.061(5) -0.055(6)

loop_
_atom_type_symbol
_atom_type_description
_atom_type_scat_dispersion_real
_atom_type_scat_dispersion_imag
_atom_type_scat_source
C C 0.0033 0.0016 'International Tables Vol C Tables 4.2.6.8 and 6.1.1.4'
H H 0.0000 0.0000 'International Tables Vol C Tables 4.2.6.8 and 6.1.1.4'
N N 0.0061 0.0033 'International Tables Vol C Tables 4.2.6.8 and 6.1.1.4'
O O 0.0106 0.0060 'International Tables Vol C Tables 4.2.6.8 and 6.1.1.4'
Co Co 0.3494 0.9721 'International Tables Vol C Tables 4.2.6.8 and 6.1.1.4'

loop_
_geom_angle_atom_site_label_1
_geom_angle_atom_site_label_2
_geom_angle_atom_site_label_3
_geom_angle
_geom_angle_site_symmetry_1
_geom_angle_site_symmetry_3
_geom_angle_publ_flag
O3 Co1 O1 104.58(13) 4_566 . ?
O3 Co1 N2 103.95(15) 4_566 . ?
O1 Co1 N2 147.33(14) . . ?
O3 Co1 N1 96.68(14) 4_566 1_565 ?
O1 Co1 N1 92.13(14) . 1_565 ?
N2 Co1 N1 100.04(15) . 1_565 ?
O3 Co1 O1W 81.39(14) 4_566 . ?
O1 Co1 O1W 81.51(14) . . ?
N2 Co1 O1W 87.35(15) . . ?
N1 Co1 O1W 172.61(14) 1_565 . ?
O3 Co1 O2 163.18(13) 4_566 . ?
O1 Co1 O2 58.67(11) . . ?
N2 Co1 O2 91.81(13) . . ?
N1 Co1 O2 86.12(13) 1_565 . ?
O1W Co1 O2 93.71(13) . . ?
C7 O1 Co1 97.8(3) . . ?
C7 O2 Co1 83.8(3) . . ?
C8 O3 Co1 139.4(3) . 4_565 ?
Co1 O1W H1W1 89.5 . . ?
Co1 O1W H1W2 129.0 . . ?
H1W1 O1W H1W2 109.1 . . ?
C5 N1 Co1 111.1(3) . 1_545 ?
C5 N1 H1A 120.0 . . ?
Co1 N1 H1A 76.0 1_545 . ?
C5 N1 H1B 120.0 . . ?
Co1 N1 H1B 83.3 1_545 . ?
H1A N1 H1B 120.0 . . ?
C13 N2 C9 115.8(4) . . ?
C13 N2 Co1 124.1(4) . . ?
C9 N2 Co1 119.7(3) . . ?
C6 C1 C2 119.3(4) . . ?
C6 C1 C7 118.9(4) . . ?
C2 C1 C7 121.8(4) . . ?
C3 C2 C1 119.8(4) . . ?
C3 C2 H2 120.1 . . ?
C1 C2 H2 120.1 . . ?
C2 C3 C4 120.5(4) . . ?
C2 C3 C8 120.5(4) . . ?
C4 C3 C8 119.0(4) . . ?
C3 C4 C5 120.0(4) . . ?
C3 C4 H4 120.0 . . ?
C5 C4 H4 120.0 . . ?
C6 C5 C4 119.3(4) . . ?
C6 C5 N1 119.2(4) . . ?
C4 C5 N1 121.3(4) . . ?
C1 C6 C5 121.2(4) . . ?
C1 C6 H6 119.4 . . ?
C5 C6 H6 119.4 . . ?
O2 C7 O1 119.7(4) . . ?
O2 C7 C1 121.7(4) . . ?
O1 C7 C1 118.6(4) . . ?
O4 C8 O3 125.8(4) . . ?
O4 C8 C3 119.4(4) . . ?
O3 C8 C3 114.8(4) . . ?
N2 C9 C10 123.8(5) . . ?
N2 C9 H9 118.1 . . ?
C10 C9 H9 118.1 . . ?
C11 C10 C9 120.4(5) . . ?
C11 C10 H10 119.8 . . ?
C9 C10 H10 119.8 . . ?
C10 C11 C12 115.5(5) . . ?
C10 C11 C11 121.8(6) . 3_575 ?
C12 C11 C11 122.6(6) . 3_575 ?
C13 C12 C11 120.6(5) . . ?
C13 C12 H12 119.7 . . ?
C11 C12 H12 119.7 . . ?
N2 C13 C12 123.8(5) . . ?
N2 C13 H13 118.1 . . ?
C12 C13 H13 118.1 . . ?
H2W1 O2W H2W2 109.7 . . ?
H3W1 O3W H3W2 109.9 . . ?

loop_
_geom_bond_atom_site_label_1
_geom_bond_atom_site_label_2
_geom_bond_distance
_geom_bond_site_symmetry_2
_geom_bond_publ_flag
Co1 O3 1.987(3) 4_566 ?
Co1 O1 2.054(3) . ?
Co1 N2 2.090(4) . ?
Co1 N1 2.172(4) 1_565 ?
Co1 O1W 2.242(4) . ?
Co1 O2 2.366(3) . ?
O1 C7 1.270(5) . ?
O2 C7 1.254(5) . ?
O3 C8 1.265(5) . ?
O3 Co1 1.987(3) 4_565 ?
O4 C8 1.243(6) . ?
O1W H1W1 0.8520 . ?
O1W H1W2 0.8498 . ?
N1 C5 1.428(5) . ?
N1 Co1 2.172(4) 1_545 ?
N1 H1A 0.8600 . ?
N1 H1B 0.8600 . ?
N2 C13 1.312(7) . ?
N2 C9 1.313(7) . ?
C1 C6 1.380(6) . ?
C1 C2 1.398(6) . ?
C1 C7 1.484(6) . ?
C2 C3 1.383(6) . ?
C2 H2 0.9300 . ?
C3 C4 1.388(6) . ?
C3 C8 1.513(5) . ?
C4 C5 1.389(6) . ?
C4 H4 0.9300 . ?
C5 C6 1.385(6) . ?
C6 H6 0.9300 . ?
C9 C10 1.388(7) . ?
C9 H9 0.9300 . ?
C10 C11 1.354(7) . ?
C10 H10 0.9300 . ?
C11 C12 1.375(8) . ?
C11 C11 1.482(10) 3_575 ?
C12 C13 1.373(8) . ?
C12 H12 0.9300 . ?
C13 H13 0.9300 . ?
O2W H2W1 0.8476 . ?
O2W H2W2 0.8495 . ?
O3W H3W1 0.8492 . ?
O3W H3W2 0.8501 . ?

loop_
_geom_torsion_atom_site_label_1
_geom_torsion_atom_site_label_2
_geom_torsion_atom_site_label_3
_geom_torsion_atom_site_label_4
_geom_torsion
_geom_torsion_site_symmetry_1
_geom_torsion_site_symmetry_2
_geom_torsion_site_symmetry_3
_geom_torsion_site_symmetry_4
_geom_torsion_publ_flag
O3 Co1 O1 C7 177.3(3) 4_566 . . . ?
N2 Co1 O1 C7 27.2(4) . . . . ?
N1 Co1 O1 C7 -85.2(3) 1_565 . . . ?
O1W Co1 O1 C7 98.6(3) . . . . ?
O2 Co1 O1 C7 -1.0(3) . . . . ?
O3 Co1 O2 C7 -4.4(6) 4_566 . . . ?
O1 Co1 O2 C7 1.0(3) . . . . ?
N2 Co1 O2 C7 -164.1(3) . . . . ?
N1 Co1 O2 C7 95.9(3) 1_565 . . . ?
O1W Co1 O2 C7 -76.7(3) . . . . ?
O3 Co1 N2 C13 -165.3(5) 4_566 . . . ?
O1 Co1 N2 C13 -15.1(7) . . . . ?
N1 Co1 N2 C13 95.1(5) 1_565 . . . ?
O1W Co1 N2 C13 -84.9(5) . . . . ?
O2 Co1 N2 C13 8.7(5) . . . . ?
O3 Co1 N2 C9 21.5(5) 4_566 . . . ?
O1 Co1 N2 C9 171.8(4) . . . . ?
N1 Co1 N2 C9 -78.0(5) 1_565 . . . ?
O1W Co1 N2 C9 102.0(5) . . . . ?
O2 Co1 N2 C9 -164.4(5) . . . . ?
C6 C1 C2 C3 0.0(7) . . . . ?
C7 C1 C2 C3 -177.9(4) . . . . ?
C1 C2 C3 C4 0.4(7) . . . . ?
C1 C2 C3 C8 -179.2(4) . . . . ?
C2 C3 C4 C5 0.1(7) . . . . ?
C8 C3 C4 C5 179.7(4) . . . . ?
C3 C4 C5 C6 -1.1(7) . . . . ?
C3 C4 C5 N1 173.8(4) . . . . ?
Co1 N1 C5 C6 85.6(4) 1_545 . . . ?
Co1 N1 C5 C4 -89.3(4) 1_545 . . . ?
C2 C1 C6 C5 -1.0(7) . . . . ?
C7 C1 C6 C5 176.9(4) . . . . ?
C4 C5 C6 C1 1.6(7) . . . . ?
N1 C5 C6 C1 -173.4(4) . . . . ?
Co1 O2 C7 O1 -1.7(4) . . . . ?
Co1 O2 C7 C1 176.8(4) . . . . ?
Co1 O1 C7 O2 1.9(5) . . . . ?
Co1 O1 C7 C1 -176.5(4) . . . . ?
C6 C1 C7 O2 -169.8(4) . . . . ?
C2 C1 C7 O2 8.2(7) . . . . ?
C6 C1 C7 O1 8.7(7) . . . . ?
C2 C1 C7 O1 -173.4(4) . . . . ?
Co1 O3 C8 O4 -7.5(8) 4_565 . . . ?
Co1 O3 C8 C3 174.4(3) 4_565 . . . ?
C2 C3 C8 O4 -176.1(4) . . . . ?
C4 C3 C8 O4 4.2(6) . . . . ?
C2 C3 C8 O3 2.1(6) . . . . ?
C4 C3 C8 O3 -177.5(4) . . . . ?
C13 N2 C9 C10 2.3(10) . . . . ?
Co1 N2 C9 C10 176.0(5) . . . . ?
N2 C9 C10 C11 0.0(11) . . . . ?
C9 C10 C11 C12 -2.0(11) . . . . ?
C9 C10 C11 C11 -178.3(8) . . . 3_575 ?
C10 C11 C12 C13 1.8(12) . . . . ?
C11 C11 C12 C13 178.1(8) 3_575 . . . ?
C9 N2 C13 C12 -2.5(11) . . . . ?
Co1 N2 C13 C12 -175.8(6) . . . . ?
C11 C12 C13 N2 0.5(13) . . . . ?
